data_7210322
loop_
_publ_author_name
'Eshtiagh-Hosseini, Hossein'
'Mirzaei, Masoud'
'Biabani, Marzieh'
'Lippolis, Vito'
'Chahkandi, Mohammad'
'Bazzicalupi, Carla'

_publ_section_title
;
 Insight into the connecting roles of interaction synthons and water
 clusters within different transition metal coordination compounds of
 pyridine-2,5-dicarboxylic acid: experimental and theoretical studies
;
_journal_issue 34
_journal_name_full CrystEngComm
_journal_page_first 6752
_journal_paper_doi 10.1039/c3ce40743h
_journal_volume 15
_journal_year 2013
_chemical_formula_sum 'C50 H44 Cr N11 O9'
_chemical_formula_weight 994.96
_chemical_name_systematic
;
?
;
_space_group_IT_number 61
_symmetry_cell_setting orthorhombic
_symmetry_space_group_name_Hall '-P 2ac 2ab'
_symmetry_space_group_name_H-M 'P b c a'
_atom_sites_solution_hydrogens geom
_atom_sites_solution_primary direct
_atom_sites_solution_secondary difmap
_audit_creation_method SHELXL-97
_cell_angle_alpha 90.00
_cell_angle_beta 90.00
_cell_angle_gamma 90.00
_cell_formula_units_Z 8
_cell_length_a 20.2820(10)
_cell_length_b 22.0340(10)
_cell_length_c 20.6546(8)
_cell_measurement_reflns_used 1763
_cell_measurement_temperature 150
_cell_measurement_theta_max 28.7790
_cell_measurement_theta_min 4.1158
_cell_volume 9230.4(7)
_computing_cell_refinement
;
CrysAlis RED, Oxford Diffraction Ltd.,
Version 1.171.32.5 (release 08-05-2007 CrysAlis171 .NET)
(compiled May 8 2007,13:10:02)
;
_computing_data_collection
;
CrysAlis CCD, Oxford Diffraction Ltd.,
Version 1.171.32.5 (release 08-05-2007 CrysAlis171 .NET)
(compiled May 8 2007,13:10:02)
;
_computing_data_reduction
;
CrysAlis RED, Oxford Diffraction Ltd.,
Version 1.171.32.5 (release 08-05-2007 CrysAlis171 .NET)
(compiled May 8 2007,13:10:02)
;
_computing_structure_refinement 'SHELXL-97 (Sheldrick, 1997)'
_computing_structure_solution 'SIR97 (Altomare 1997)'
_diffrn_ambient_temperature 150
_diffrn_detector_area_resol_mean 16.4547
_diffrn_measured_fraction_theta_full 0.974
_diffrn_measured_fraction_theta_max 0.974
_diffrn_measurement_device_type 'Xcalibur, Sapphire3'
_diffrn_measurement_method 'omega scan'
_diffrn_radiation_monochromator graphite
_diffrn_radiation_source 'Enhance (Mo) X-ray Source'
_diffrn_radiation_type MoK\a
_diffrn_radiation_wavelength 0.71073
_diffrn_reflns_av_R_equivalents 0.0000
_diffrn_reflns_av_sigmaI/netI 0.1300
_diffrn_reflns_limit_h_max 22
_diffrn_reflns_limit_h_min -10
_diffrn_reflns_limit_k_max 24
_diffrn_reflns_limit_k_min -24
_diffrn_reflns_limit_l_max 22
_diffrn_reflns_limit_l_min -22
_diffrn_reflns_number 15732
_diffrn_reflns_theta_full 23.26
_diffrn_reflns_theta_max 23.26
_diffrn_reflns_theta_min 4.12
_diffrn_standards_interval_count infinity
_diffrn_standards_interval_time infinity
_diffrn_standards_number 0
_exptl_absorpt_coefficient_mu 0.320
_exptl_absorpt_correction_T_max 1.00000
_exptl_absorpt_correction_T_min 0.88769
_exptl_absorpt_correction_type multi-scan
_exptl_absorpt_process_details
;
CrysAlisPro, Agilent Technologies,
Version 1.171.35.19 (release 27-10-2011 CrysAlis171 .NET)
(compiled Oct 27 2011,15:02:11)
Empirical absorption correction using spherical harmonics,
implemented in SCALE3 ABSPACK scaling algorithm.
;
_exptl_crystal_colour green
_exptl_crystal_density_diffrn 1.432
_exptl_crystal_density_method 'not measured'
_exptl_crystal_description prismatic
_exptl_crystal_F_000 4136
_exptl_crystal_size_max 0.4
_exptl_crystal_size_mid 0.3
_exptl_crystal_size_min 0.2
_refine_diff_density_max 1.275
_refine_diff_density_min -0.589
_refine_diff_density_rms 0.092
_refine_ls_extinction_method none
_refine_ls_goodness_of_fit_ref 0.990
_refine_ls_hydrogen_treatment constr
_refine_ls_matrix_type full
_refine_ls_number_parameters 640
_refine_ls_number_reflns 15732
_refine_ls_number_restraints 6
_refine_ls_restrained_S_all 0.994
_refine_ls_R_factor_all 0.1754
_refine_ls_R_factor_gt 0.0950
_refine_ls_shift/su_max 0.005
_refine_ls_shift/su_mean 0.000
_refine_ls_structure_factor_coef Fsqd
_refine_ls_weighting_details 'calc w=1/[\s^2^(Fo^2^)+(0.1139P)^2^+0.0000P] where P=(Fo^2^+2Fc^2^)/3'
_refine_ls_weighting_scheme calc
_refine_ls_wR_factor_gt 0.2255
_refine_ls_wR_factor_ref 0.2858
_reflns_number_gt 7841
_reflns_number_total 15732
_reflns_threshold_expression >2sigma(I)
_cod_data_source_file c3ce40743h.txt
_cod_data_source_block MB40
_cod_original_sg_symbol_H-M Pbca
_cod_database_code 7210322

loop_
_symmetry_equiv_pos_as_xyz
'x, y, z'
'-x+1/2, -y, z+1/2'
'x+1/2, -y+1/2, -z'
'-x, y+1/2, -z+1/2'
'-x, -y, -z'
'x-1/2, y, -z-1/2'
'-x-1/2, y-1/2, z'
'x, -y-1/2, z-1/2'

loop_
_atom_site_label
_atom_site_type_symbol
_atom_site_fract_x
_atom_site_fract_y
_atom_site_fract_z
_atom_site_U_iso_or_equiv
_atom_site_adp_type
_atom_site_occupancy
_atom_site_symmetry_multiplicity
_atom_site_calc_flag
_atom_site_refinement_flags
Cr01 Cr 0.75520(5) -0.02866(4) 0.60872(4) 0.0365(3) Uani 1 1 d .
O1 O 0.7300(2) 0.10572(17) 0.74079(18) 0.0443(11) Uani 1 1 d .
O2 O 0.73579(19) 0.05085(17) 0.64667(18) 0.0408(10) Uani 1 1 d U
C1 C 0.7385(3) 0.0561(2) 0.7090(3) 0.0314(14) Uani 1 1 d .
C2 C 0.7545(2) 0.0005(2) 0.7461(3) 0.0236(13) Uani 1 1 d .
C3 C 0.7639(3) -0.0024(3) 0.8128(3) 0.0453(18) Uani 1 1 d .
H3 H 0.7618 0.0324 0.8382 0.054 Uiso 1 1 calc R
C4 C 0.7766(3) -0.0587(3) 0.8404(3) 0.0463(17) Uani 1 1 d .
H4 H 0.7836 -0.0622 0.8847 0.056 Uiso 1 1 calc R
C5 C 0.7785(3) -0.1091(3) 0.8012(3) 0.0391(15) Uani 1 1 d .
C6 C 0.7690(3) -0.1037(2) 0.7370(2) 0.0286(14) Uani 1 1 d .
H6 H 0.7688 -0.1385 0.7116 0.034 Uiso 1 1 calc R
N1 N 0.7595(2) -0.04915(19) 0.7079(2) 0.0280(11) Uani 1 1 d .
C7 C 0.7891(3) -0.1723(3) 0.8297(3) 0.0397(16) Uani 1 1 d .
O3 O 0.8000(2) -0.1749(2) 0.89065(19) 0.0500(12) Uani 1 1 d .
O4 O 0.7852(3) -0.21509(19) 0.7923(2) 0.0600(13) Uani 1 1 d .
C8 C 0.6564(3) -0.0476(3) 0.6122(3) 0.0406(16) Uani 1 1 d .
N2 N 0.6003(3) -0.0544(3) 0.6135(3) 0.073(2) Uani 1 1 d .
C9 C 0.7551(3) -0.0059(2) 0.5309(2) 0.0311(15) Uani 1 1 d .
N3 N 0.7581(3) 0.0102(3) 0.4763(2) 0.072(2) Uani 1 1 d .
C10 C 0.7798(3) -0.1163(3) 0.5830(3) 0.0375(15) Uani 1 1 d .
N4 N 0.7952(3) -0.1634(2) 0.5673(2) 0.0419(13) Uani 1 1 d .
N5 N 0.9073(3) 0.0070(2) 0.6297(2) 0.0487(15) Uani 1 1 d .
C11 C 0.8544(3) -0.0077(3) 0.6199(2) 0.0336(15) Uani 1 1 d .
N6 N 1.1298(4) 0.2036(3) 0.7735(2) 0.081(2) Uani 1 1 d .
H6A H 1.1508 0.2375 0.7721 0.098 Uiso 1 1 calc R
H6B H 1.1510 0.1699 0.7706 0.098 Uiso 1 1 calc R
C12 C 1.0531(4) 0.2032(3) 0.7813(3) 0.049(2) Uani 1 1 d .
C13 C 1.0208(4) 0.1470(3) 0.7859(3) 0.0493(19) Uani 1 1 d .
C14 C 1.0510(4) 0.0911(3) 0.7821(3) 0.0468(18) Uani 1 1 d .
H14 H 1.0966 0.0895 0.7777 0.056 Uiso 1 1 calc R
C15 C 1.0173(3) 0.0387(3) 0.7847(3) 0.0492(17) Uani 1 1 d .
H15 H 1.0394 0.0017 0.7836 0.059 Uiso 1 1 calc R
C16 C 0.9476(3) 0.0404(3) 0.7891(3) 0.0512(18) Uani 1 1 d .
H16 H 0.9237 0.0044 0.7896 0.061 Uiso 1 1 calc R
C17 C 0.9164(4) 0.0930(3) 0.7925(3) 0.0474(18) Uani 1 1 d .
H17 H 0.8707 0.0935 0.7964 0.057 Uiso 1 1 calc R
C18 C 0.9507(4) 0.1473(3) 0.7902(3) 0.050(2) Uani 1 1 d .
N7 N 0.9201(3) 0.2024(2) 0.7945(2) 0.0518(16) Uani 1 1 d .
H7 H 0.8779 0.2024 0.7981 0.062 Uiso 1 1 calc R
C19 C 0.9506(5) 0.2569(3) 0.7934(3) 0.050(2) Uani 1 1 d .
C20 C 0.9134(4) 0.3100(3) 0.7978(3) 0.060(2) Uani 1 1 d .
H20 H 0.8679 0.3075 0.8022 0.072 Uiso 1 1 calc R
C21 C 0.9439(4) 0.3669(3) 0.7957(3) 0.059(2) Uani 1 1 d .
H21 H 0.9195 0.4024 0.7989 0.070 Uiso 1 1 calc R
C22 C 1.0142(5) 0.3683(3) 0.7882(3) 0.067(2) Uani 1 1 d .
H22 H 1.0359 0.4055 0.7873 0.080 Uiso 1 1 calc R
C23 C 1.0499(4) 0.3153(3) 0.7824(3) 0.054(2) Uani 1 1 d .
H23 H 1.0953 0.3175 0.7761 0.065 Uiso 1 1 calc R
C24 C 1.0195(5) 0.2578(3) 0.7858(3) 0.054(2) Uani 1 1 d .
N8 N 1.0883(2) 0.2514(2) 0.44039(18) 0.0306(12) Uani 1 1 d .
H8A H 1.1071 0.2862 0.4372 0.037 Uiso 1 1 calc R
H8B H 1.1114 0.2187 0.4380 0.037 Uiso 1 1 calc R
C25 C 1.0237(3) 0.2481(2) 0.4491(2) 0.0249(14) Uani 1 1 d .
C26 C 0.9922(3) 0.1902(3) 0.4572(2) 0.0272(14) Uani 1 1 d .
C27 C 1.0255(3) 0.1349(2) 0.4533(2) 0.0273(14) Uani 1 1 d .
H27 H 1.0705 0.1350 0.4450 0.033 Uiso 1 1 calc R
C28 C 0.9941(3) 0.0814(3) 0.4610(2) 0.0383(16) Uani 1 1 d .
H28 H 1.0179 0.0453 0.4590 0.046 Uiso 1 1 calc R
C29 C 0.9264(3) 0.0798(3) 0.4721(3) 0.0394(16) Uani 1 1 d .
H29 H 0.9054 0.0428 0.4785 0.047 Uiso 1 1 calc R
C30 C 0.8913(3) 0.1312(3) 0.4737(2) 0.0400(16) Uani 1 1 d .
H30 H 0.8459 0.1296 0.4798 0.048 Uiso 1 1 calc R
C31 C 0.9236(3) 0.1889(3) 0.4660(2) 0.0255(13) Uani 1 1 d .
N9 N 0.8879(2) 0.2411(2) 0.4693(2) 0.0334(12) Uani 1 1 d .
H9 H 0.8460 0.2392 0.4756 0.040 Uiso 1 1 calc R
C32 C 0.9173(3) 0.2964(3) 0.4627(2) 0.0341(15) Uani 1 1 d .
C33 C 0.8769(3) 0.3495(3) 0.4649(3) 0.052(2) Uani 1 1 d .
H33 H 0.8317 0.3459 0.4708 0.063 Uiso 1 1 calc R
C34 C 0.9043(5) 0.4046(3) 0.4583(3) 0.062(2) Uani 1 1 d .
H34 H 0.8778 0.4390 0.4597 0.075 Uiso 1 1 calc R
C35 C 0.9712(4) 0.4107(3) 0.4496(3) 0.054(2) Uani 1 1 d .
H35 H 0.9895 0.4492 0.4454 0.065 Uiso 1 1 calc R
C36 C 1.0110(3) 0.3611(2) 0.4471(2) 0.0364(16) Uani 1 1 d .
H36 H 1.0561 0.3662 0.4412 0.044 Uiso 1 1 calc R
C37 C 0.9850(3) 0.3022(3) 0.4532(2) 0.0317(15) Uani 1 1 d .
N10 N 1.0633(2) 0.2873(2) 0.61404(18) 0.0350(12) Uani 1 1 d .
H10A H 1.1051 0.2882 0.6070 0.042 Uiso 1 1 calc R
H10B H 1.0416 0.3206 0.6178 0.042 Uiso 1 1 calc R
C38 C 1.0325(3) 0.2347(3) 0.6191(2) 0.0300(14) Uani 1 1 d .
C39 C 1.0656(3) 0.1789(3) 0.6134(2) 0.0273(14) Uani 1 1 d .
C40 C 1.1349(3) 0.1742(3) 0.6032(2) 0.0396(16) Uani 1 1 d .
H40 H 1.1598 0.2096 0.6003 0.047 Uiso 1 1 calc R
C41 C 1.1658(3) 0.1199(3) 0.5977(3) 0.0478(17) Uani 1 1 d .
H41 H 1.2108 0.1182 0.5895 0.057 Uiso 1 1 calc R
C42 C 1.1286(3) 0.0652(3) 0.6045(3) 0.0486(17) Uani 1 1 d .
H42 H 1.1497 0.0278 0.6014 0.058 Uiso 1 1 calc R
C43 C 1.0622(3) 0.0674(3) 0.6155(2) 0.0362(15) Uani 1 1 d .
H43 H 1.0378 0.0319 0.6199 0.043 Uiso 1 1 calc R
C44 C 1.0318(3) 0.1240(3) 0.6199(2) 0.0346(15) Uani 1 1 d .
N11 N 0.9646(2) 0.1252(2) 0.6295(2) 0.0390(13) Uani 1 1 d .
H11 H 0.9438 0.0914 0.6341 0.047 Uiso 1 1 calc R
C45 C 0.9295(3) 0.1785(3) 0.6320(2) 0.0331(15) Uani 1 1 d .
C46 C 0.8611(3) 0.1751(3) 0.6399(2) 0.0352(15) Uani 1 1 d .
H46 H 0.8400 0.1378 0.6431 0.042 Uiso 1 1 calc R
C47 C 0.8263(3) 0.2275(3) 0.6428(3) 0.0429(16) Uani 1 1 d .
H47 H 0.7809 0.2253 0.6489 0.052 Uiso 1 1 calc R
C48 C 0.8560(3) 0.2853(3) 0.6370(2) 0.0370(15) Uani 1 1 d .
H48 H 0.8309 0.3206 0.6384 0.044 Uiso 1 1 calc R
C49 C 0.9240(3) 0.2875(3) 0.6290(2) 0.0344(15) Uani 1 1 d .
H49 H 0.9451 0.3248 0.6255 0.041 Uiso 1 1 calc R
C50 C 0.9613(3) 0.2334(3) 0.6262(2) 0.0296(15) Uani 1 1 d .
OW1 O 0.75259(18) 0.23120(18) 0.49488(17) 0.0400(10) Uani 1 1 d .
OW2 O 1.0356(2) 0.41233(19) 0.61451(18) 0.0512(12) Uani 1 1 d .
OW3 O 1.1179(3) 0.4503(3) 0.5126(3) 0.127(2) Uani 1 1 d .
OW4 O 0.7919(3) 0.1908(2) 0.8178(2) 0.0832(17) Uani 1 1 d .
OW5 O 1.1819(2) 0.14255(19) 0.93105(19) 0.0556(12) Uani 1 1 d .

loop_
_atom_site_aniso_label
_atom_site_aniso_U_11
_atom_site_aniso_U_22
_atom_site_aniso_U_33
_atom_site_aniso_U_23
_atom_site_aniso_U_13
_atom_site_aniso_U_12
Cr01 0.0376(6) 0.0330(6) 0.0387(6) -0.0017(5) -0.0025(5) 0.0005(5)
O1 0.055(3) 0.029(2) 0.049(2) -0.002(2) 0.007(2) 0.009(2)
O2 0.0402(17) 0.0363(17) 0.0459(17) 0.0216(15) -0.0063(15) -0.0030(15)
C1 0.018(3) 0.024(3) 0.052(4) -0.009(3) 0.002(3) 0.003(3)
C2 0.022(3) 0.012(3) 0.037(3) -0.008(2) -0.002(3) 0.001(3)
C3 0.067(5) 0.031(4) 0.038(4) -0.003(3) 0.002(3) 0.009(4)
C4 0.058(4) 0.047(4) 0.034(3) -0.002(3) 0.008(3) 0.008(4)
C5 0.036(4) 0.031(3) 0.050(4) 0.003(3) 0.005(3) -0.001(3)
C6 0.033(3) 0.024(3) 0.029(3) 0.001(3) -0.006(3) -0.004(3)
N1 0.026(3) 0.025(3) 0.033(2) 0.009(2) -0.002(2) 0.001(2)
C7 0.037(4) 0.038(4) 0.044(4) 0.007(3) 0.004(3) -0.007(4)
O3 0.050(3) 0.052(3) 0.048(3) 0.012(2) 0.011(2) 0.007(3)
O4 0.089(4) 0.026(2) 0.065(3) 0.004(2) -0.014(3) 0.003(3)
C8 0.038(4) 0.042(4) 0.042(4) -0.013(3) -0.016(3) 0.006(4)
N2 0.040(4) 0.088(5) 0.093(5) -0.035(4) -0.009(3) -0.006(4)
C9 0.038(4) 0.043(4) 0.013(3) 0.007(3) -0.001(3) 0.017(3)
N3 0.106(5) 0.086(4) 0.023(3) 0.020(3) 0.005(3) 0.063(4)
C10 0.032(4) 0.047(4) 0.034(3) -0.013(3) 0.005(3) 0.004(4)
N4 0.044(3) 0.037(3) 0.045(3) -0.003(3) 0.014(3) 0.006(3)
N5 0.041(4) 0.038(3) 0.068(4) -0.011(3) 0.009(3) -0.012(3)
C11 0.034(4) 0.036(4) 0.031(3) 0.000(3) 0.003(3) 0.006(3)
N6 0.150(7) 0.036(4) 0.058(4) 0.006(3) 0.030(4) 0.024(5)
C12 0.092(6) 0.035(4) 0.020(3) 0.011(3) -0.002(4) -0.018(5)
C13 0.075(6) 0.046(5) 0.027(3) 0.005(3) -0.013(4) -0.012(5)
C14 0.060(5) 0.044(4) 0.037(4) 0.007(3) 0.007(3) -0.011(4)
C15 0.058(5) 0.030(4) 0.059(4) 0.000(3) 0.003(4) 0.005(4)
C16 0.053(5) 0.048(5) 0.053(4) 0.008(4) -0.001(4) 0.002(4)
C17 0.065(5) 0.028(4) 0.050(4) 0.005(3) 0.002(4) -0.001(4)
C18 0.086(6) 0.044(4) 0.019(3) -0.010(3) -0.014(4) 0.013(5)
N7 0.070(4) 0.055(4) 0.030(3) 0.000(3) -0.007(3) 0.006(4)
C19 0.112(7) 0.012(3) 0.026(4) -0.003(3) -0.015(4) -0.010(4)
C20 0.091(6) 0.053(5) 0.036(4) 0.002(3) -0.014(4) -0.015(5)
C21 0.095(6) 0.048(5) 0.033(4) 0.003(3) 0.002(4) -0.007(5)
C22 0.125(8) 0.049(5) 0.027(4) 0.003(3) -0.010(4) -0.015(6)
C23 0.096(6) 0.035(4) 0.031(4) 0.014(3) -0.007(4) 0.001(5)
C24 0.087(6) 0.052(5) 0.024(4) -0.005(3) -0.004(4) -0.013(5)
N8 0.037(3) 0.027(3) 0.028(3) -0.002(2) 0.000(2) 0.002(3)
C25 0.031(4) 0.032(3) 0.011(3) -0.002(2) 0.001(3) 0.000(3)
C26 0.031(3) 0.028(3) 0.023(3) -0.003(3) 0.000(3) 0.003(3)
C27 0.034(3) 0.021(3) 0.027(3) 0.001(3) -0.003(3) 0.001(3)
C28 0.045(4) 0.043(4) 0.027(3) -0.006(3) 0.000(3) 0.007(4)
C29 0.058(5) 0.024(3) 0.036(3) -0.004(3) 0.002(3) -0.012(4)
C30 0.036(4) 0.060(5) 0.024(3) -0.004(3) 0.008(3) -0.017(4)
C31 0.025(3) 0.041(4) 0.011(3) -0.002(3) 0.003(2) 0.005(3)
N9 0.023(3) 0.044(3) 0.033(3) -0.002(2) 0.007(2) 0.003(3)
C32 0.042(4) 0.042(4) 0.018(3) -0.007(3) 0.003(3) 0.019(4)
C33 0.047(4) 0.081(6) 0.029(3) 0.008(4) 0.012(3) 0.035(5)
C34 0.097(7) 0.031(4) 0.059(5) 0.005(4) 0.005(5) 0.038(5)
C35 0.083(6) 0.041(4) 0.038(4) 0.005(3) 0.003(4) 0.002(5)
C36 0.060(4) 0.019(3) 0.030(3) 0.003(3) 0.000(3) 0.007(3)
C37 0.041(4) 0.025(3) 0.029(3) 0.001(3) -0.003(3) 0.008(3)
N10 0.028(3) 0.045(3) 0.032(3) -0.012(2) 0.005(2) -0.004(3)
C38 0.036(4) 0.036(4) 0.019(3) 0.003(3) 0.002(3) -0.005(3)
C39 0.019(3) 0.037(4) 0.027(3) -0.005(3) 0.003(3) -0.008(3)
C40 0.049(4) 0.035(4) 0.035(3) -0.004(3) 0.007(3) -0.002(4)
C41 0.038(4) 0.058(5) 0.047(4) -0.002(4) 0.006(3) 0.003(4)
C42 0.047(4) 0.035(4) 0.065(4) -0.002(3) -0.007(4) -0.003(4)
C43 0.032(4) 0.046(4) 0.031(3) -0.006(3) -0.003(3) 0.001(4)
C44 0.026(3) 0.044(4) 0.033(3) -0.002(3) -0.003(3) -0.005(3)
N11 0.045(3) 0.032(3) 0.040(3) -0.003(2) 0.004(2) -0.013(3)
C45 0.033(4) 0.037(4) 0.029(3) -0.005(3) -0.002(3) 0.006(3)
C46 0.020(3) 0.050(4) 0.036(3) 0.001(3) -0.005(3) -0.014(3)
C47 0.036(4) 0.060(5) 0.034(4) 0.003(3) 0.001(3) -0.006(4)
C48 0.031(4) 0.045(4) 0.036(3) -0.007(3) -0.008(3) 0.003(4)
C49 0.043(4) 0.041(4) 0.019(3) 0.001(3) -0.009(3) 0.001(4)
C50 0.036(4) 0.046(4) 0.006(3) -0.002(3) -0.002(3) 0.001(3)
OW1 0.036(2) 0.049(2) 0.036(2) 0.000(2) -0.0007(19) 0.006(2)
OW2 0.044(3) 0.049(3) 0.060(3) -0.009(2) -0.001(2) 0.004(3)
OW3 0.115(5) 0.127(6) 0.140(5) -0.031(4) 0.028(4) -0.025(5)
OW4 0.111(5) 0.066(3) 0.072(3) -0.011(3) -0.036(3) 0.022(4)
OW5 0.056(3) 0.043(3) 0.068(3) -0.007(2) -0.011(2) 0.017(3)

loop_
_atom_type_symbol
_atom_type_description
_atom_type_scat_dispersion_real
_atom_type_scat_dispersion_imag
_atom_type_scat_source
C C 0.0033 0.0016 'International Tables Vol C Tables 4.2.6.8 and 6.1.1.4'
H H 0.0000 0.0000 'International Tables Vol C Tables 4.2.6.8 and 6.1.1.4'
N N 0.0061 0.0033 'International Tables Vol C Tables 4.2.6.8 and 6.1.1.4'
O O 0.0106 0.0060 'International Tables Vol C Tables 4.2.6.8 and 6.1.1.4'
Cr Cr 0.3209 0.6236 'International Tables Vol C Tables 4.2.6.8 and 6.1.1.4'

loop_
_geom_angle_atom_site_label_1
_geom_angle_atom_site_label_2
_geom_angle_atom_site_label_3
_geom_angle
C9 Cr01 O2 96.6(2)
C9 Cr01 C8 95.3(2)
O2 Cr01 C8 88.4(2)
C9 Cr01 C10 91.9(2)
O2 Cr01 C10 171.15(19)
C8 Cr01 C10 93.2(2)
C9 Cr01 C11 92.3(2)
O2 Cr01 C11 87.2(2)
C8 Cr01 C11 171.5(2)
C10 Cr01 C11 90.1(2)
C9 Cr01 N1 174.6(2)
O2 Cr01 N1 79.06(16)
C8 Cr01 N1 87.8(2)
C10 Cr01 N1 92.3(2)
C11 Cr01 N1 84.25(19)
C1 O2 Cr01 118.0(3)
O1 C1 O2 125.4(5)
O1 C1 C2 117.8(5)
O2 C1 C2 116.8(5)
N1 C2 C3 121.9(5)
N1 C2 C1 112.5(5)
C3 C2 C1 125.5(5)
C4 C3 C2 118.3(5)
C5 C4 C3 119.1(5)
C6 C5 C4 120.2(5)
C6 C5 C7 118.8(5)
C4 C5 C7 121.0(5)
C5 C6 N1 122.4(5)
C2 N1 C6 117.9(4)
C2 N1 Cr01 113.1(3)
C6 N1 Cr01 128.9(4)
O4 C7 O3 126.8(6)
O4 C7 C5 116.8(5)
O3 C7 C5 116.4(6)
N2 C8 Cr01 175.7(7)
N3 C9 Cr01 177.0(5)
N4 C10 Cr01 177.3(6)
N5 C11 Cr01 174.5(5)
C24 C12 C13 122.1(8)
C24 C12 N6 119.5(6)
C13 C12 N6 118.4(7)
C14 C13 C12 125.3(7)
C14 C13 C18 116.8(7)
C12 C13 C18 117.8(7)
C15 C14 C13 122.7(7)
C14 C15 C16 119.2(7)
C17 C16 C15 120.3(7)
C16 C17 C18 121.0(7)
N7 C18 C17 122.5(7)
N7 C18 C13 117.5(7)
C17 C18 C13 120.0(7)
C19 N7 C18 125.5(7)
N7 C19 C20 119.8(8)
N7 C19 C24 118.0(7)
C20 C19 C24 122.2(7)
C19 C20 C21 120.7(8)
C20 C21 C22 117.6(8)
C23 C22 C21 120.8(8)
C22 C23 C24 121.7(8)
C12 C24 C19 119.0(7)
C12 C24 C23 124.1(8)
C19 C24 C23 117.0(7)
N8 C25 C37 120.3(5)
N8 C25 C26 120.3(5)
C37 C25 C26 119.3(5)
C27 C26 C31 118.0(6)
C27 C26 C25 123.6(5)
C31 C26 C25 118.3(5)
C28 C27 C26 122.0(6)
C27 C28 C29 120.3(6)
C30 C29 C28 120.5(6)
C29 C30 C31 120.3(6)
N9 C31 C26 121.1(5)
N9 C31 C30 120.0(5)
C26 C31 C30 118.9(6)
C31 N9 C32 121.2(5)
N9 C32 C37 121.9(5)
N9 C32 C33 118.6(6)
C37 C32 C33 119.5(6)
C34 C33 C32 120.1(7)
C33 C34 C35 120.6(7)
C36 C35 C34 120.8(7)
C35 C36 C37 121.1(6)
C32 C37 C36 117.8(6)
C32 C37 C25 118.2(6)
C36 C37 C25 124.0(6)
N10 C38 C39 122.3(5)
N10 C38 C50 119.8(6)
C39 C38 C50 117.8(5)
C44 C39 C38 121.0(5)
C44 C39 C40 115.9(6)
C38 C39 C40 123.1(6)
C41 C40 C39 122.1(6)
C40 C41 C42 119.6(6)
C43 C42 C41 120.4(6)
C42 C43 C44 118.6(6)
N11 C44 C43 117.6(6)
N11 C44 C39 118.9(6)
C43 C44 C39 123.5(5)
C45 N11 C44 122.2(5)
N11 C45 C50 120.4(5)
N11 C45 C46 118.1(6)
C50 C45 C46 121.5(6)
C47 C46 C45 118.5(6)
C46 C47 C48 122.8(6)
C49 C48 C47 117.6(6)
C48 C49 C50 120.5(6)
C45 C50 C49 119.1(5)
C45 C50 C38 119.6(6)
C49 C50 C38 121.3(6)

loop_
_geom_bond_atom_site_label_1
_geom_bond_atom_site_label_2
_geom_bond_distance
Cr01 C9 1.683(5)
Cr01 O2 1.959(4)
Cr01 C8 2.048(7)
Cr01 C10 2.065(7)
Cr01 C11 2.076(6)
Cr01 N1 2.100(4)
O1 C1 1.287(6)
O2 C1 1.293(6)
C1 C2 1.482(7)
C2 N1 1.353(6)
C2 C3 1.392(7)
C3 C4 1.388(8)
C4 C5 1.376(8)
C5 C6 1.347(7)
C5 C7 1.527(8)
C6 N1 1.356(6)
C7 O4 1.221(7)
C7 O3 1.280(6)
C8 N2 1.148(7)
C9 N3 1.184(6)
C10 N4 1.131(7)
N5 C11 1.140(7)
N6 C12 1.564(9)
C12 C24 1.386(10)
C12 C13 1.404(9)
C13 C14 1.379(9)
C13 C18 1.424(10)
C14 C15 1.342(8)
C15 C16 1.417(9)
C16 C17 1.322(8)
C17 C18 1.385(9)
C18 N7 1.367(8)
N7 C19 1.352(8)
C19 C20 1.394(9)
C19 C24 1.406(11)
C20 C21 1.398(9)
C21 C22 1.434(10)
C22 C23 1.381(9)
C23 C24 1.411(9)
N8 C25 1.324(7)
C25 C37 1.431(7)
C25 C26 1.436(7)
C26 C27 1.394(7)
C26 C31 1.404(7)
C27 C28 1.350(7)
C28 C29 1.393(8)
C29 C30 1.337(8)
C30 C31 1.438(8)
C31 N9 1.361(6)
N9 C32 1.362(7)
C32 C37 1.394(8)
C32 C33 1.429(8)
C33 C34 1.342(9)
C34 C35 1.376(10)
C35 C36 1.358(8)
C36 C37 1.407(8)
N10 C38 1.321(7)
C38 C39 1.406(8)
C38 C50 1.451(8)
C39 C44 1.397(8)
C39 C40 1.426(8)
C40 C41 1.356(8)
C41 C42 1.428(8)
C42 C43 1.367(8)
C43 C44 1.395(8)
C44 N11 1.378(7)
N11 C45 1.375(7)
C45 C50 1.375(8)
C45 C46 1.398(8)
C46 C47 1.353(8)
C47 C48 1.416(8)
C48 C49 1.390(8)
C49 C50 1.413(8)
